data_1536776
loop_
_publ_author_name
'Pupp, M.'
'Weiss, J.'

_publ_section_title
;
 Mischkristalle der Zusammensetzung Ten S8-n
;
_journal_name_full 'Zeitschrift fuer Anorganische und Allgemeine Chemie'
_journal_page_first 31
_journal_page_last 36
_journal_volume 440
_journal_year 1978
_chemical_formula_sum 'S7 Te'
_chemical_name_systematic 'Te S7'
_space_group_IT_number 13
_symmetry_space_group_name_Hall '-P 2yc'
_symmetry_space_group_name_H-M 'P 1 2/c 1'
_cell_angle_alpha 90
_cell_angle_beta 124.7
_cell_angle_gamma 90
_cell_formula_units_Z 4
_cell_length_a 8.578
_cell_length_b 13.386
_cell_length_c 9.368
_cell_volume 884.365
_citation_journal_id_ASTM ZAACAB
_cod_data_source_file Pupp_ZAACAB_1978_188.cif
_cod_data_source_block S7Te1
_cod_original_cell_volume 884.3652
_cod_original_formula_sum 'S7 Te1'
_cod_database_code 1536776

loop_
_symmetry_equiv_pos_as_xyz
x,y,z
-x,y,-z+1/2
-x,-y,-z
x,-y,z-1/2

loop_
_atom_site_label
_atom_site_type_symbol
_atom_site_fract_x
_atom_site_fract_y
_atom_site_fract_z
_atom_site_occupancy
_atom_site_U_iso_or_equiv
Te1 Te 0.6631 0.3394 0.3257 0.43 0.0
Te3 Te 0.0808 0.7957 0.1952 0.11 0.0
S7 S 0.2441 0.0392 0.2122 0.77 0.0
S6 S 0.3148 0.8966 0.3535 0.89 0.0
Te4 Te 0.3148 0.8966 0.3535 0.11 0.0
S3 S 0.8112 0.5834 0.4734 1 0.0
S4 S 0.5801 0.6773 0.3834 1 0.0
Te5 Te 0.2441 0.0392 0.2122 0.23 0.0
S5 S 0.0808 0.7957 0.1952 0.89 0.0
S8 S 0.1497 0.1335 0.3317 0.89 0.0
S1 S 0.6631 0.3394 0.3257 0.57 0.0
Te6 Te 0.1497 0.1335 0.3317 0.11 0.0
Te2 Te 0.7527 0.449 0.5437 0.03 0.0
S2 S 0.7527 0.449 0.5437 0.97 0.0
